data_7061684
loop_
_publ_author_name
'Gebrezgiabher, Mamo'
'Schlittenhardt, S\"oren'
'Rajn\'ak, Cyril'
'Kuch\'ar, Juraj'
'Sergawie, Assefa'
'\<Cern\'ak, Juraj'
'Ruben, Mario'
'Thomas, Madhu'
'Bo\<ca, Roman'

_publ_section_title
;
 A dinuclear dysprosium Schiff base complex showing slow magnetic
 relaxation in the absence of an external magnetic field
;
_journal_issue 35
_journal_name_full 'New Journal of Chemistry'
_journal_page_first 16702
_journal_page_last 16707
_journal_paper_doi 10.1039/D2NJ02591D
_journal_volume 46
_journal_year 2022
_chemical_formula_moiety
;
 3(C30 H36 Dy2 N6 O15), C O, 2.61(C H4 O)
;
_chemical_formula_sum 'C93.61 H118.44 Dy6 N18 O48.61'
_chemical_formula_weight 3248.58
_space_group_crystal_system trigonal
_space_group_IT_number 148
_space_group_name_Hall '-R 3'
_space_group_name_H-M_alt 'R -3 :H'
_atom_sites_solution_hydrogens mixed
_audit_creation_method SHELXL-2018/3
_audit_update_record
;
2021-11-15 deposited with the CCDC.	2022-08-01 downloaded from the CCDC.
;
_cell_angle_alpha 90
_cell_angle_beta 90
_cell_angle_gamma 120
_cell_formula_units_Z 6
_cell_length_a 27.0452(8)
_cell_length_b 27.0452(8)
_cell_length_c 29.7710(7)
_cell_measurement_reflns_used 7545
_cell_measurement_temperature 299(2)
_cell_measurement_theta_max 28.7000
_cell_measurement_theta_min 2.8860
_cell_volume 18858.4(9)
_computing_molecular_graphics
;
  Diamond V4.6.4 (Klaus Brandenburg, Crystal Impact GbR, 2020)
;
_computing_publication_material 'SHELXL-2018/3 (Sheldrick, 2018)'
_computing_structure_refinement 'SHELXL-2018/3 (Sheldrick, 2018)'
_diffrn_ambient_temperature 299(2)
_diffrn_detector_area_resol_mean 5.1783
_diffrn_measured_fraction_theta_full 0.999
_diffrn_measured_fraction_theta_max 0.999
_diffrn_measurement_device_type 'Xcalibur, AtlasS2, Gemini ultra'
_diffrn_measurement_method '\w scans'
_diffrn_radiation_type MoK\a
_diffrn_radiation_wavelength 0.71073
_diffrn_reflns_av_R_equivalents 0.0237
_diffrn_reflns_av_unetI/netI 0.0390
_diffrn_reflns_Laue_measured_fraction_full 0.999
_diffrn_reflns_Laue_measured_fraction_max 0.999
_diffrn_reflns_limit_h_max 12
_diffrn_reflns_limit_h_min -32
_diffrn_reflns_limit_k_max 33
_diffrn_reflns_limit_k_min -24
_diffrn_reflns_limit_l_max 36
_diffrn_reflns_limit_l_min -29
_diffrn_reflns_number 15170
_diffrn_reflns_point_group_measured_fraction_full 0.999
_diffrn_reflns_point_group_measured_fraction_max 0.999
_diffrn_reflns_theta_full 25.242
_diffrn_reflns_theta_max 25.995
_diffrn_reflns_theta_min 2.400
_diffrn_source 'fine-focus sealed X-ray tube'
_exptl_absorpt_coefficient_mu 3.611
_exptl_absorpt_correction_T_max 0.623
_exptl_absorpt_correction_T_min 0.520
_exptl_absorpt_correction_type analytical
_exptl_absorpt_process_details
;
CrysAlisPro 1.171.41.93a (Rigaku Oxford Diffraction, 2020)
Analytical numeric absorption correction using a multifaceted crystal
model based on expressions derived by R.C. Clark & J.S. Reid.
(Clark, R. C. & Reid, J. S. (1995). Acta Cryst. A51, 887-897)
Empirical absorption correction using spherical harmonics,
implemented in SCALE3 ABSPACK scaling algorithm.
;
_exptl_crystal_colour yellow
_exptl_crystal_density_diffrn 1.716
_exptl_crystal_description block
_exptl_crystal_F_000 9546
_exptl_crystal_size_max 0.356
_exptl_crystal_size_mid 0.196
_exptl_crystal_size_min 0.171
_refine_diff_density_max 0.698
_refine_diff_density_min -0.468
_refine_diff_density_rms 0.083
_refine_ls_extinction_method none
_refine_ls_goodness_of_fit_ref 1.025
_refine_ls_hydrogen_treatment mixed
_refine_ls_matrix_type full
_refine_ls_number_parameters 530
_refine_ls_number_reflns 8246
_refine_ls_number_restraints 4
_refine_ls_restrained_S_all 1.025
_refine_ls_R_factor_all 0.0372
_refine_ls_R_factor_gt 0.0276
_refine_ls_shift/su_max 0.003
_refine_ls_shift/su_mean 0.000
_refine_ls_structure_factor_coef Fsqd
_refine_ls_weighting_details 'w=1/[\s^2^(Fo^2^)+(0.0271P)^2^] where P=(Fo^2^+2Fc^2^)/3'
_refine_ls_weighting_scheme calc
_refine_ls_wR_factor_gt 0.0618
_refine_ls_wR_factor_ref 0.0662
_reflns_Friedel_coverage 0.000
_reflns_number_gt 6863
_reflns_number_total 8246
_reflns_threshold_expression 'I > 2\s(I)'
_cod_data_source_file d2nj02591d4.cif
_cod_data_source_block MG42
_cod_depositor_comments 'Adding full bibliography for 7061684.cif.'
_cod_original_cell_volume 18858.4(12)
_cod_database_code 7061684
_shelx_shelxl_version_number 2018/3
_shelx_space_group_comment
;
The symmetry employed for this shelxl refinement is uniquely defined
by the following loop, which should always be used as a source of
symmetry information in preference to the above space-group names.
They are only intended as comments.
;
_shelx_estimated_absorpt_t_min 0.360
_shelx_estimated_absorpt_t_max 0.577

loop_
_space_group_symop_operation_xyz
'x, y, z'
'-y, x-y, z'
'-x+y, -x, z'
'x+2/3, y+1/3, z+1/3'
'-y+2/3, x-y+1/3, z+1/3'
'-x+y+2/3, -x+1/3, z+1/3'
'x+1/3, y+2/3, z+2/3'
'-y+1/3, x-y+2/3, z+2/3'
'-x+y+1/3, -x+2/3, z+2/3'
'-x, -y, -z'
'y, -x+y, -z'
'x-y, x, -z'
'-x+2/3, -y+1/3, -z+1/3'
'y+2/3, -x+y+1/3, -z+1/3'
'x-y+2/3, x+1/3, -z+1/3'
'-x+1/3, -y+2/3, -z+2/3'
'y+1/3, -x+y+2/3, -z+2/3'
'x-y+1/3, x+2/3, -z+2/3'

loop_
_atom_site_label
_atom_site_type_symbol
_atom_site_fract_x
_atom_site_fract_y
_atom_site_fract_z
_atom_site_U_iso_or_equiv
_atom_site_adp_type
_atom_site_occupancy
_atom_site_site_symmetry_order
_atom_site_calc_flag
_atom_site_refinement_flags_posn
_atom_site_refinement_flags_adp
_atom_site_refinement_flags_occupancy
_atom_site_disorder_assembly
_atom_site_disorder_group
Dy1 Dy 0.29640(2) 0.34611(2) 0.47568(2) 0.03922(6) Uani 1 1 d . . . . .
Dy2 Dy 0.32441(2) 0.35169(2) 0.58937(2) 0.03985(6) Uani 1 1 d . . . . .
O1 O 0.30541(14) 0.25636(14) 0.45457(9) 0.0633(8) Uani 1 1 d . . . . .
O2 O 0.34359(15) 0.32825(14) 0.41146(10) 0.0672(9) Uani 1 1 d . . . . .
O3 O 0.35448(15) 0.25694(15) 0.39624(10) 0.0716(9) Uani 1 1 d . . . . .
O4 O 0.33473(14) 0.26369(13) 0.60066(8) 0.0610(8) Uani 1 1 d . . . . .
O5 O 0.29173(16) 0.28324(14) 0.65145(9) 0.0676(9) Uani 1 1 d . . . . .
O6 O 0.31398(17) 0.21845(14) 0.66401(9) 0.0760(10) Uani 1 1 d . . . . .
O7 O 0.42177(13) 0.44420(13) 0.58872(9) 0.0611(8) Uani 1 1 d . . . . .
O8 O 0.41212(13) 0.37553(14) 0.63078(9) 0.0571(7) Uani 1 1 d . . . . .
O9 O 0.49495(14) 0.45299(16) 0.62574(10) 0.0763(10) Uani 1 1 d . . . . .
O11 O 0.31178(11) 0.40734(11) 0.53590(7) 0.0440(6) Uani 1 1 d . . . . .
O12 O 0.21617(13) 0.28217(13) 0.43022(8) 0.0531(7) Uani 1 1 d D . . . .
H121 H 0.215(2) 0.2596(16) 0.4115(12) 0.080 Uiso 1 1 d D U . . .
O21 O 0.36715(11) 0.34895(12) 0.52202(8) 0.0447(6) Uani 1 1 d . . . . .
O22 O 0.29032(14) 0.40340(14) 0.41509(9) 0.0607(8) Uani 1 1 d D . . . .
H221 H 0.275(2) 0.389(2) 0.3915(9) 0.091 Uiso 1 1 d D U . . .
O31 O 0.25770(11) 0.28813(11) 0.54014(7) 0.0429(6) Uani 1 1 d . . . . .
O32 O 0.32868(13) 0.40768(14) 0.65487(8) 0.0559(8) Uani 1 1 d D . . . .
H321 H 0.3546(14) 0.413(2) 0.6719(13) 0.084 Uiso 1 1 d D U . . .
N1 N 0.33470(15) 0.27935(16) 0.42027(10) 0.0504(9) Uani 1 1 d . . . . .
N2 N 0.31321(17) 0.25405(16) 0.63935(11) 0.0551(9) Uani 1 1 d . . . . .
N3 N 0.44461(16) 0.42576(18) 0.61526(11) 0.0554(9) Uani 1 1 d . . . . .
N11 N 0.20605(15) 0.35019(16) 0.49017(10) 0.0521(9) Uani 1 1 d . . . . .
N21 N 0.38747(16) 0.43516(16) 0.45867(10) 0.0556(9) Uani 1 1 d . . . . .
N31 N 0.23073(16) 0.33830(16) 0.61350(10) 0.0515(9) Uani 1 1 d . . . . .
C10 C 0.2432(2) 0.4384(2) 0.53244(12) 0.0527(11) Uani 1 1 d . . . . .
C11 C 0.29753(19) 0.44699(18) 0.54386(11) 0.0459(10) Uani 1 1 d . . . . .
C12 C 0.3358(2) 0.49708(19) 0.56576(14) 0.0585(11) Uani 1 1 d . . . . .
H12 H 0.371911 0.503350 0.573019 0.070 Uiso 1 1 calc R U . . .
C13 C 0.3213(3) 0.5376(2) 0.57696(17) 0.0782(15) Uani 1 1 d . . . . .
H13 H 0.347867 0.571053 0.591297 0.094 Uiso 1 1 calc R U . . .
C14 C 0.2677(3) 0.5290(3) 0.56705(18) 0.0879(17) Uani 1 1 d . . . . .
H14 H 0.257736 0.556252 0.574759 0.106 Uiso 1 1 calc R U . . .
C15 C 0.2290(3) 0.4791(3) 0.54536(15) 0.0776(16) Uani 1 1 d . . . . .
H15 H 0.192470 0.472611 0.539316 0.093 Uiso 1 1 calc R U . . .
C16 C 0.1991(2) 0.3876(2) 0.50985(13) 0.0580(12) Uani 1 1 d . . . . .
H16 H 0.160(2) 0.380(2) 0.5107(15) 0.087 Uiso 1 1 d . U . . .
C17 C 0.15333(19) 0.3010(2) 0.47146(13) 0.0602(12) Uani 1 1 d . . . . .
H17A H 0.140213 0.268444 0.491356 0.072 Uiso 1 1 calc R U . . .
H17B H 0.123488 0.310874 0.469426 0.072 Uiso 1 1 calc R U . . .
C18 C 0.16466(18) 0.2858(2) 0.42623(13) 0.0588(12) Uani 1 1 d . . . . .
H18 H 0.171863 0.316691 0.405291 0.071 Uiso 1 1 calc R U . . .
C19 C 0.1154(2) 0.2312(2) 0.40899(15) 0.0723(14) Uani 1 1 d . . . . .
H19A H 0.123499 0.224232 0.378997 0.108 Uiso 1 1 calc R U . . .
H19B H 0.081491 0.234164 0.408843 0.108 Uiso 1 1 calc R U . . .
H19C H 0.109691 0.200162 0.428106 0.108 Uiso 1 1 calc R U . . .
C20 C 0.45720(18) 0.41075(19) 0.48679(12) 0.0507(10) Uani 1 1 d . . . . .
C21 C 0.42205(17) 0.36511(18) 0.51515(11) 0.0441(10) Uani 1 1 d . . . . .
C22 C 0.44639(19) 0.3370(2) 0.53785(13) 0.0554(11) Uani 1 1 d . . . . .
H22 H 0.423879 0.306961 0.557113 0.067 Uiso 1 1 calc R U . . .
C23 C 0.5029(2) 0.3530(2) 0.53215(15) 0.0656(13) Uani 1 1 d . . . . .
H23 H 0.518068 0.333678 0.547461 0.079 Uiso 1 1 calc R U . . .
C24 C 0.5372(2) 0.3975(3) 0.50392(16) 0.0733(15) Uani 1 1 d . . . . .
H24 H 0.575353 0.408119 0.499790 0.088 Uiso 1 1 calc R U . . .
C25 C 0.5146(2) 0.4254(2) 0.48243(15) 0.0657(13) Uani 1 1 d . . . . .
H25 H 0.538182 0.455806 0.463825 0.079 Uiso 1 1 calc R U . . .
C26 C 0.4385(2) 0.4460(2) 0.46391(14) 0.0605(12) Uani 1 1 d . . . . .
H26 H 0.467(2) 0.477(2) 0.4495(15) 0.091 Uiso 1 1 d . U . . .
C27 C 0.3787(2) 0.4791(2) 0.43732(17) 0.0807(16) Uani 1 1 d . . . . .
H27A H 0.363826 0.494783 0.459316 0.097 Uiso 1 1 calc R U . . .
H27B H 0.414992 0.509852 0.426634 0.097 Uiso 1 1 calc R U . . .
C28 C 0.3409(3) 0.4567(2) 0.40162(19) 0.096(2) Uani 1 1 d . . . . .
H28 H 0.360040 0.446970 0.378206 0.115 Uiso 1 1 calc R U . . .
C29 C 0.3218(3) 0.4955(3) 0.3799(2) 0.113(2) Uani 1 1 d . . . . .
H29A H 0.297893 0.501477 0.400386 0.170 Uiso 1 1 calc R U . . .
H29B H 0.300844 0.477960 0.352931 0.170 Uiso 1 1 calc R U . . .
H29C H 0.354736 0.531582 0.372627 0.170 Uiso 1 1 calc R U . . .
C30 C 0.16886(18) 0.2450(2) 0.57991(13) 0.0557(11) Uani 1 1 d . . . . .
C31 C 0.20583(17) 0.24327(18) 0.54769(11) 0.0455(10) Uani 1 1 d . . . . .
C32 C 0.18646(19) 0.19385(19) 0.52192(14) 0.0555(11) Uani 1 1 d . . . . .
H32 H 0.210191 0.192411 0.499984 0.067 Uiso 1 1 calc R U . . .
C33 C 0.1335(2) 0.1477(2) 0.52822(16) 0.0753(15) Uani 1 1 d . . . . .
H33 H 0.121780 0.115022 0.510961 0.090 Uiso 1 1 calc R U . . .
C34 C 0.0971(2) 0.1493(3) 0.56027(18) 0.0932(19) Uani 1 1 d . . . . .
H34 H 0.061327 0.117418 0.565026 0.112 Uiso 1 1 calc R U . . .
C35 C 0.1142(2) 0.1979(3) 0.58486(16) 0.0826(17) Uani 1 1 d . . . . .
H35 H 0.088924 0.199614 0.605156 0.099 Uiso 1 1 calc R U . . .
C36 C 0.1822(2) 0.2948(2) 0.60759(13) 0.0580(12) Uani 1 1 d . . . . .
H36 H 0.146(2) 0.292(2) 0.6201(15) 0.087 Uiso 1 1 d . U . . .
C37 C 0.2337(2) 0.3843(2) 0.64189(13) 0.0642(13) Uani 1 1 d . . . . .
H37A H 0.242831 0.417320 0.623428 0.077 Uiso 1 1 calc R U . . .
H37B H 0.196834 0.371608 0.655785 0.077 Uiso 1 1 calc R U . . .
C38 C 0.2771(2) 0.4002(2) 0.67674(13) 0.0623(12) Uani 1 1 d . . . . .
H38 H 0.264021 0.368939 0.698529 0.075 Uiso 1 1 calc R U . . .
C39 C 0.2910(3) 0.4550(2) 0.70154(15) 0.0805(16) Uani 1 1 d . . . . .
H39A H 0.317644 0.461656 0.725251 0.121 Uiso 1 1 calc R U . . .
H39B H 0.256571 0.451364 0.714027 0.121 Uiso 1 1 calc R U . . .
H39C H 0.307390 0.486529 0.680923 0.121 Uiso 1 1 calc R U . . .
O41 O 0.45628(19) 0.3370(2) 0.69711(13) 0.0771(15) Uani 0.870(7) 1 d D . P . .
H41 H 0.435(2) 0.347(3) 0.685(2) 0.116 Uiso 0.870(7) 1 d D U P . .
C41 C 0.4912(5) 0.3284(5) 0.6652(3) 0.173(5) Uani 0.870(7) 1 d . . P . .
H41A H 0.468165 0.293412 0.649120 0.259 Uiso 0.870(7) 1 calc R U P . .
H41B H 0.521176 0.326238 0.680751 0.259 Uiso 0.870(7) 1 calc R U P . .
H41C H 0.507593 0.359675 0.644377 0.259 Uiso 0.870(7) 1 calc R U P . .
O51 O 0.333333 0.666667 0.394(2) 0.30(2) Uiso 0.5 3 d S . P A 1
C51 C 0.333333 0.666667 0.3506(18) 0.26(2) Uiso 0.5 3 d S . P A 1
O52 O 0.666667 0.333333 0.582(2) 0.37(4) Uiso 0.5 3 d S . P B 2
C52 C 0.666667 0.333333 0.5356(15) 0.220(18) Uiso 0.5 3 d S . P B 2

loop_
_atom_site_aniso_label
_atom_site_aniso_U_11
_atom_site_aniso_U_22
_atom_site_aniso_U_33
_atom_site_aniso_U_23
_atom_site_aniso_U_13
_atom_site_aniso_U_12
Dy1 0.04302(11) 0.05172(12) 0.02536(9) 0.00209(7) 0.00226(7) 0.02552(9)
Dy2 0.04509(12) 0.05202(12) 0.02503(9) 0.00101(7) 0.00177(7) 0.02623(10)
O1 0.074(2) 0.071(2) 0.0491(16) 0.0175(16) 0.0149(16) 0.0392(18)
O2 0.090(2) 0.061(2) 0.0563(17) 0.0147(16) 0.0279(17) 0.042(2)
O3 0.089(3) 0.078(2) 0.0666(18) -0.0092(17) 0.0169(18) 0.056(2)
O4 0.086(2) 0.065(2) 0.0404(14) 0.0024(14) 0.0100(15) 0.0443(19)
O5 0.100(3) 0.073(2) 0.0473(16) 0.0127(16) 0.0244(17) 0.057(2)
O6 0.121(3) 0.071(2) 0.0491(16) 0.0132(16) -0.0022(18) 0.058(2)
O7 0.061(2) 0.068(2) 0.0496(15) 0.0060(15) -0.0003(15) 0.0295(17)
O8 0.0566(19) 0.063(2) 0.0485(15) 0.0031(15) -0.0043(14) 0.0278(17)
O9 0.053(2) 0.091(3) 0.0648(18) -0.0125(18) -0.0112(17) 0.021(2)
O11 0.0499(16) 0.0531(17) 0.0355(12) 0.0026(12) 0.0032(12) 0.0305(14)
O12 0.0507(17) 0.068(2) 0.0450(15) -0.0101(14) -0.0050(13) 0.0330(16)
O21 0.0416(15) 0.0624(18) 0.0320(12) 0.0010(12) 0.0038(11) 0.0273(14)
O22 0.075(2) 0.057(2) 0.0444(15) 0.0073(14) -0.0090(15) 0.0288(18)
O31 0.0447(16) 0.0532(17) 0.0294(11) 0.0040(12) 0.0035(11) 0.0233(14)
O32 0.063(2) 0.078(2) 0.0346(14) -0.0064(14) -0.0029(13) 0.0412(18)
N1 0.056(2) 0.059(2) 0.0377(18) -0.0003(17) -0.0007(16) 0.030(2)
N2 0.076(3) 0.053(2) 0.0357(18) -0.0027(17) -0.0075(18) 0.032(2)
N3 0.052(2) 0.073(3) 0.0360(17) -0.0127(18) -0.0053(18) 0.028(2)
N11 0.056(2) 0.078(3) 0.0326(15) -0.0032(17) -0.0030(15) 0.041(2)
N21 0.055(2) 0.055(2) 0.0474(18) 0.0081(17) 0.0034(17) 0.0205(19)
N31 0.055(2) 0.068(3) 0.0356(16) -0.0045(17) 0.0045(16) 0.034(2)
C10 0.066(3) 0.071(3) 0.0377(19) 0.004(2) 0.002(2) 0.047(3)
C11 0.063(3) 0.054(3) 0.0264(17) 0.0083(17) 0.0117(18) 0.033(2)
C12 0.064(3) 0.055(3) 0.059(2) 0.001(2) 0.010(2) 0.031(3)
C13 0.093(4) 0.066(3) 0.082(3) -0.007(3) 0.005(3) 0.045(3)
C14 0.122(5) 0.080(4) 0.091(4) -0.007(3) -0.001(4) 0.073(4)
C15 0.102(4) 0.103(4) 0.064(3) -0.010(3) -0.010(3) 0.079(4)
C16 0.064(3) 0.089(4) 0.040(2) 0.001(2) -0.001(2) 0.052(3)
C17 0.048(3) 0.082(3) 0.051(2) 0.002(2) -0.001(2) 0.034(3)
C18 0.047(3) 0.079(3) 0.052(2) -0.003(2) -0.008(2) 0.033(3)
C19 0.054(3) 0.085(4) 0.072(3) -0.011(3) -0.010(2) 0.031(3)
C20 0.044(2) 0.061(3) 0.039(2) -0.010(2) 0.0004(18) 0.020(2)
C21 0.043(2) 0.060(3) 0.0309(17) -0.0120(18) -0.0006(17) 0.026(2)
C22 0.057(3) 0.073(3) 0.043(2) -0.008(2) 0.000(2) 0.038(3)
C23 0.059(3) 0.086(4) 0.067(3) -0.015(3) -0.012(2) 0.047(3)
C24 0.041(3) 0.098(4) 0.076(3) -0.020(3) -0.002(3) 0.031(3)
C25 0.045(3) 0.074(3) 0.061(3) -0.010(2) 0.004(2) 0.017(3)
C26 0.057(3) 0.055(3) 0.050(2) 0.004(2) 0.008(2) 0.014(2)
C27 0.079(4) 0.063(3) 0.089(3) 0.020(3) -0.006(3) 0.027(3)
C28 0.116(5) 0.052(3) 0.091(4) 0.021(3) -0.028(4) 0.021(3)
C29 0.147(6) 0.076(4) 0.113(4) 0.025(4) -0.034(4) 0.054(4)
C30 0.048(3) 0.069(3) 0.045(2) 0.006(2) 0.007(2) 0.025(2)
C31 0.045(2) 0.055(3) 0.0359(18) 0.0073(19) -0.0011(18) 0.025(2)
C32 0.055(3) 0.058(3) 0.054(2) 0.006(2) 0.002(2) 0.029(2)
C33 0.074(4) 0.064(3) 0.072(3) -0.002(3) -0.007(3) 0.022(3)
C34 0.058(3) 0.082(4) 0.093(4) 0.002(3) 0.010(3) 0.000(3)
C35 0.054(3) 0.099(4) 0.066(3) -0.003(3) 0.016(2) 0.016(3)
C36 0.050(3) 0.084(4) 0.044(2) 0.001(2) 0.008(2) 0.036(3)
C37 0.070(3) 0.087(4) 0.048(2) 0.001(2) 0.014(2) 0.049(3)
C38 0.079(3) 0.081(3) 0.041(2) 0.002(2) 0.009(2) 0.051(3)
C39 0.110(5) 0.097(4) 0.057(3) -0.018(3) 0.004(3) 0.068(4)
O41 0.077(3) 0.099(3) 0.070(3) 0.033(2) 0.018(2) 0.055(3)
C41 0.197(12) 0.156(10) 0.157(9) 0.042(8) -0.026(9) 0.082(10)

loop_
_atom_type_symbol
_atom_type_description
_atom_type_scat_dispersion_real
_atom_type_scat_dispersion_imag
_atom_type_scat_source
C C 0.0033 0.0016 'International Tables Vol C Tables 4.2.6.8 and 6.1.1.4'
H H 0.0000 0.0000 'International Tables Vol C Tables 4.2.6.8 and 6.1.1.4'
N N 0.0061 0.0033 'International Tables Vol C Tables 4.2.6.8 and 6.1.1.4'
O O 0.0106 0.0060 'International Tables Vol C Tables 4.2.6.8 and 6.1.1.4'
Dy Dy -0.1892 4.4098 'International Tables Vol C Tables 4.2.6.8 and 6.1.1.4'

loop_
_geom_angle_atom_site_label_1
_geom_angle_atom_site_label_2
_geom_angle_atom_site_label_3
_geom_angle
_geom_angle_site_symmetry_1
_geom_angle_site_symmetry_3
_geom_angle_publ_flag
O21 Dy1 O11 70.69(9) . . ?
O21 Dy1 O31 67.99(9) . . ?
O11 Dy1 O31 73.13(9) . . ?
O21 Dy1 O12 142.04(10) . . ?
O11 Dy1 O12 136.05(9) . . ?
O31 Dy1 O12 92.22(9) . . ?
O21 Dy1 O22 137.16(10) . . ?
O11 Dy1 O22 99.35(9) . . ?
O31 Dy1 O22 150.92(10) . . ?
O12 Dy1 O22 73.56(10) . . ?
O21 Dy1 O2 88.20(10) . . ?
O11 Dy1 O2 143.65(11) . . ?
O31 Dy1 O2 126.68(10) . . ?
O12 Dy1 O2 78.04(10) . . ?
O22 Dy1 O2 75.98(11) . . ?
O21 Dy1 N21 71.90(11) . . ?
O11 Dy1 N21 74.36(10) . . ?
O31 Dy1 N21 134.63(10) . . ?
O12 Dy1 N21 133.03(10) . . ?
O22 Dy1 N21 65.34(11) . . ?
O2 Dy1 N21 71.00(12) . . ?
O21 Dy1 N11 133.72(9) . . ?
O11 Dy1 N11 70.87(10) . . ?
O31 Dy1 N11 76.96(10) . . ?
O12 Dy1 N11 65.45(10) . . ?
O22 Dy1 N11 74.07(11) . . ?
O2 Dy1 N11 137.82(11) . . ?
N21 Dy1 N11 120.08(12) . . ?
O21 Dy1 O1 73.66(9) . . ?
O11 Dy1 O1 140.52(8) . . ?
O31 Dy1 O1 78.28(9) . . ?
O12 Dy1 O1 70.66(10) . . ?
O22 Dy1 O1 118.43(9) . . ?
O2 Dy1 O1 48.84(9) . . ?
N21 Dy1 O1 109.90(11) . . ?
N11 Dy1 O1 127.98(11) . . ?
O21 Dy1 Dy2 42.24(6) . . ?
O11 Dy1 Dy2 42.16(6) . . ?
O31 Dy1 Dy2 41.32(6) . . ?
O12 Dy1 Dy2 133.02(7) . . ?
O22 Dy1 Dy2 141.31(7) . . ?
O2 Dy1 Dy2 129.91(8) . . ?
N21 Dy1 Dy2 93.89(7) . . ?
N11 Dy1 Dy2 91.52(6) . . ?
O1 Dy1 Dy2 98.90(6) . . ?
O31 Dy2 O11 74.51(9) . . ?
O31 Dy2 O21 69.12(9) . . ?
O11 Dy2 O21 70.63(9) . . ?
O31 Dy2 O32 138.82(10) . . ?
O11 Dy2 O32 97.01(9) . . ?
O21 Dy2 O32 146.84(10) . . ?
O31 Dy2 O5 93.69(10) . . ?
O11 Dy2 O5 152.93(11) . . ?
O21 Dy2 O5 128.47(10) . . ?
O32 Dy2 O5 75.68(10) . . ?
O31 Dy2 O8 144.33(10) . . ?
O11 Dy2 O8 127.41(10) . . ?
O21 Dy2 O8 90.63(9) . . ?
O32 Dy2 O8 72.28(10) . . ?
O5 Dy2 O8 75.86(11) . . ?
O31 Dy2 N31 73.27(10) . . ?
O11 Dy2 N31 79.82(10) . . ?
O21 Dy2 N31 136.91(9) . . ?
O32 Dy2 N31 65.56(11) . . ?
O5 Dy2 N31 73.41(11) . . ?
O8 Dy2 N31 132.46(10) . . ?
O31 Dy2 O4 78.30(10) . . ?
O11 Dy2 O4 144.25(8) . . ?
O21 Dy2 O4 78.28(9) . . ?
O32 Dy2 O4 118.74(9) . . ?
O5 Dy2 O4 50.35(9) . . ?
O8 Dy2 O4 68.74(10) . . ?
N31 Dy2 O4 113.93(11) . . ?
O31 Dy2 O7 139.83(8) . . ?
O11 Dy2 O7 77.04(9) . . ?
O21 Dy2 O7 75.04(9) . . ?
O32 Dy2 O7 72.17(10) . . ?
O5 Dy2 O7 123.29(11) . . ?
O8 Dy2 O7 50.46(10) . . ?
N31 Dy2 O7 128.24(11) . . ?
O4 Dy2 O7 111.85(10) . . ?
O31 Dy2 N2 87.75(9) . . ?
O11 Dy2 N2 162.25(9) . . ?
O21 Dy2 N2 103.82(10) . . ?
O32 Dy2 N2 96.08(10) . . ?
O5 Dy2 N2 24.98(9) . . ?
O8 Dy2 N2 68.32(10) . . ?
N31 Dy2 N2 94.83(11) . . ?
O4 Dy2 N2 25.54(9) . . ?
O7 Dy2 N2 118.56(10) . . ?
O31 Dy2 N3 149.88(9) . . ?
O11 Dy2 N3 102.01(11) . . ?
O21 Dy2 N3 81.41(9) . . ?
O32 Dy2 N3 71.00(10) . . ?
O5 Dy2 N3 100.10(12) . . ?
O8 Dy2 N3 25.42(10) . . ?
N31 Dy2 N3 136.36(10) . . ?
O4 Dy2 N3 90.09(11) . . ?
O7 Dy2 N3 25.06(10) . . ?
N2 Dy2 N3 93.56(11) . . ?
O31 Dy2 Dy1 42.94(6) . . ?
O11 Dy2 Dy1 42.20(6) . . ?
O21 Dy2 Dy1 42.12(6) . . ?
O32 Dy2 Dy1 138.80(7) . . ?
O5 Dy2 Dy1 135.93(8) . . ?
O8 Dy2 Dy1 131.68(7) . . ?
N31 Dy2 Dy1 95.26(7) . . ?
O4 Dy2 Dy1 102.24(6) . . ?
O7 Dy2 Dy1 97.50(6) . . ?
N2 Dy2 Dy1 122.67(6) . . ?
N3 Dy2 Dy1 115.45(7) . . ?
N1 O1 Dy1 93.7(2) . . ?
N1 O2 Dy1 101.5(2) . . ?
N2 O4 Dy2 93.4(2) . . ?
N2 O5 Dy2 98.9(2) . . ?
N3 O7 Dy2 94.4(2) . . ?
N3 O8 Dy2 99.1(2) . . ?
C11 O11 Dy2 126.5(2) . . ?
C11 O11 Dy1 133.5(2) . . ?
Dy2 O11 Dy1 95.64(10) . . ?
C18 O12 Dy1 123.3(2) . . ?
C21 O21 Dy1 132.8(2) . . ?
C21 O21 Dy2 127.4(2) . . ?
Dy1 O21 Dy2 95.63(9) . . ?
C28 O22 Dy1 120.2(3) . . ?
C31 O31 Dy2 130.4(2) . . ?
C31 O31 Dy1 130.8(2) . . ?
Dy2 O31 Dy1 95.75(10) . . ?
C38 O32 Dy2 121.8(2) . . ?
O3 N1 O2 120.2(4) . . ?
O3 N1 O1 123.9(4) . . ?
O2 N1 O1 115.9(4) . . ?
O6 N2 O5 121.6(3) . . ?
O6 N2 O4 121.8(4) . . ?
O5 N2 O4 116.6(3) . . ?
O6 N2 Dy2 171.4(3) . . ?
O5 N2 Dy2 56.13(19) . . ?
O4 N2 Dy2 61.1(2) . . ?
O9 N3 O7 123.0(4) . . ?
O9 N3 O8 121.0(4) . . ?
O7 N3 O8 116.0(3) . . ?
O9 N3 Dy2 175.2(3) . . ?
O7 N3 Dy2 60.5(2) . . ?
O8 N3 Dy2 55.49(19) . . ?
C16 N11 C17 115.5(4) . . ?
C16 N11 Dy1 130.3(3) . . ?
C17 N11 Dy1 114.2(3) . . ?
C26 N21 C27 117.6(4) . . ?
C26 N21 Dy1 129.4(3) . . ?
C27 N21 Dy1 112.9(3) . . ?
C36 N31 C37 117.3(4) . . ?
C36 N31 Dy2 127.3(3) . . ?
C37 N31 Dy2 115.0(3) . . ?
C15 C10 C11 118.8(5) . . ?
C15 C10 C16 117.0(4) . . ?
C11 C10 C16 124.1(4) . . ?
O11 C11 C12 119.7(4) . . ?
O11 C11 C10 121.5(4) . . ?
C12 C11 C10 118.7(4) . . ?
C13 C12 C11 121.4(5) . . ?
C12 C13 C14 120.4(5) . . ?
C13 C14 C15 118.8(5) . . ?
C14 C15 C10 121.8(5) . . ?
N11 C16 C10 126.2(4) . . ?
C18 C17 N11 110.4(4) . . ?
O12 C18 C17 106.4(3) . . ?
O12 C18 C19 111.8(4) . . ?
C17 C18 C19 112.2(4) . . ?
C21 C20 C25 118.1(4) . . ?
C21 C20 C26 123.7(4) . . ?
C25 C20 C26 118.1(4) . . ?
O21 C21 C20 122.2(4) . . ?
O21 C21 C22 119.6(4) . . ?
C20 C21 C22 118.1(4) . . ?
C23 C22 C21 121.2(4) . . ?
C22 C23 C24 120.5(5) . . ?
C25 C24 C23 118.8(5) . . ?
C24 C25 C20 123.1(5) . . ?
N21 C26 C20 126.9(4) . . ?
C28 C27 N21 111.2(5) . . ?
C27 C28 O22 110.0(4) . . ?
C27 C28 C29 117.0(5) . . ?
O22 C28 C29 108.9(5) . . ?
C35 C30 C31 119.4(4) . . ?
C35 C30 C36 116.2(4) . . ?
C31 C30 C36 124.4(4) . . ?
O31 C31 C32 119.8(4) . . ?
O31 C31 C30 121.8(4) . . ?
C32 C31 C30 118.3(4) . . ?
C33 C32 C31 121.4(4) . . ?
C32 C33 C34 120.2(5) . . ?
C35 C34 C33 119.6(5) . . ?
C34 C35 C30 120.9(5) . . ?
N31 C36 C30 126.8(4) . . ?
C38 C37 N31 110.6(4) . . ?
O32 C38 C37 107.2(3) . . ?
O32 C38 C39 109.2(4) . . ?
C37 C38 C39 113.5(4) . . ?

loop_
_geom_bond_atom_site_label_1
_geom_bond_atom_site_label_2
_geom_bond_distance
_geom_bond_site_symmetry_2
_geom_bond_publ_flag
Dy1 O21 2.329(2) . ?
Dy1 O11 2.332(2) . ?
Dy1 O31 2.366(2) . ?
Dy1 O12 2.404(3) . ?
Dy1 O22 2.436(3) . ?
Dy1 O2 2.477(3) . ?
Dy1 N21 2.488(4) . ?
Dy1 N11 2.538(3) . ?
Dy1 O1 2.634(3) . ?
Dy1 Dy2 3.4552(2) . ?
Dy2 O31 2.293(2) . ?
Dy2 O11 2.330(2) . ?
Dy2 O21 2.334(2) . ?
Dy2 O32 2.436(3) . ?
Dy2 O5 2.447(3) . ?
Dy2 O8 2.456(3) . ?
Dy2 N31 2.480(3) . ?
Dy2 O4 2.553(3) . ?
Dy2 O7 2.570(3) . ?
Dy2 N2 2.912(4) . ?
Dy2 N3 2.943(4) . ?
O1 N1 1.251(4) . ?
O2 N1 1.248(4) . ?
O3 N1 1.221(4) . ?
O4 N2 1.258(4) . ?
O5 N2 1.245(4) . ?
O6 N2 1.219(4) . ?
O7 N3 1.250(4) . ?
O8 N3 1.280(5) . ?
O9 N3 1.221(4) . ?
O11 C11 1.330(5) . ?
O12 C18 1.450(5) . ?
O21 C21 1.337(4) . ?
O22 C28 1.462(6) . ?
O31 C31 1.337(5) . ?
O32 C38 1.458(5) . ?
N11 C16 1.262(6) . ?
N11 C17 1.488(5) . ?
N21 C26 1.269(6) . ?
N21 C27 1.468(6) . ?
N31 C36 1.263(6) . ?
N31 C37 1.472(5) . ?
C10 C15 1.389(6) . ?
C10 C11 1.409(6) . ?
C10 C16 1.458(7) . ?
C11 C12 1.389(6) . ?
C12 C13 1.377(6) . ?
C13 C14 1.381(8) . ?
C14 C15 1.388(7) . ?
C17 C18 1.484(6) . ?
C18 C19 1.502(6) . ?
C20 C21 1.403(6) . ?
C20 C25 1.404(6) . ?
C20 C26 1.454(6) . ?
C21 C22 1.403(6) . ?
C22 C23 1.374(6) . ?
C23 C24 1.378(7) . ?
C24 C25 1.346(7) . ?
C27 C28 1.386(7) . ?
C28 C29 1.526(7) . ?
C30 C35 1.396(6) . ?
C30 C31 1.403(5) . ?
C30 C36 1.463(6) . ?
C31 C32 1.396(6) . ?
C32 C33 1.362(6) . ?
C33 C34 1.387(7) . ?
C34 C35 1.368(7) . ?
C37 C38 1.462(6) . ?
C38 C39 1.526(6) . ?
O41 C41 1.440(12) . ?
O51 C51 1.28(6) . ?
O52 C52 1.38(6) . ?
